data_4069188
loop_
_publ_author_name
'Yu, Xianghua'
'Chen, Shu-Jian'
'Wang, Xiaoping'
'Chen, Xue-Tai'
'Xue, Zi-Ling'

_publ_section_title
;
 Synthesis and Characterization of Group 4 Amide Chloride and Amide Imide
 Complexes
;
_journal_issue 15
_journal_name_full Organometallics
_journal_page_first 4269
_journal_paper_doi 10.1021/om900070k
_journal_volume 28
_journal_year 2009
_chemical_formula_sum 'C22 H66 N6 Si6 Ti2'
_chemical_formula_weight 679.09
_chemical_name_common Titanium
_chemical_name_systematic
; 
Titanium Imido Amide
;
_space_group_IT_number 15
_symmetry_cell_setting monoclinic
_symmetry_space_group_name_Hall '-C 2yc'
_symmetry_space_group_name_H-M 'C 1 2/c 1'
_atom_sites_solution_hydrogens geom
_atom_sites_solution_primary direct
_atom_sites_solution_secondary difmap
_audit_creation_method SHELXL-97
_cell_angle_alpha 90.00
_cell_angle_beta 93.399(14)
_cell_angle_gamma 90.00
_cell_formula_units_Z 4
_cell_length_a 22.200(18)
_cell_length_b 9.243(7)
_cell_length_c 19.248(16)
_cell_measurement_temperature 173(2)
_cell_volume 3943(5)
_computing_cell_refinement 'SMART, Bruker (2000)'
_computing_data_collection 'SMART, Bruker (2000)'
_computing_data_reduction 'SHELXS-97 (Sheldrick, 1990)'
_computing_molecular_graphics 'SHELXL-97 (Sheldrick, 1997)'
_computing_publication_material 'SHELXTL, Bruker (2000)'
_computing_structure_refinement 'SHELXL-97 (Sheldrick, 1997)'
_computing_structure_solution 'SHELXS-97 (Sheldrick, 1990)'
_diffrn_ambient_temperature 173(2)
_diffrn_measured_fraction_theta_full 0.962
_diffrn_measured_fraction_theta_max 0.962
_diffrn_measurement_device_type 'CCD area detector'
_diffrn_measurement_method Multi-scan
_diffrn_radiation_monochromator graphite
_diffrn_radiation_source 'fine-focus sealed tube'
_diffrn_radiation_type MoK\a
_diffrn_radiation_wavelength 0.71073
_diffrn_reflns_av_R_equivalents 0.0443
_diffrn_reflns_av_sigmaI/netI 0.0382
_diffrn_reflns_limit_h_max 27
_diffrn_reflns_limit_h_min -29
_diffrn_reflns_limit_k_max 12
_diffrn_reflns_limit_k_min -12
_diffrn_reflns_limit_l_max 24
_diffrn_reflns_limit_l_min -25
_diffrn_reflns_number 20285
_diffrn_reflns_theta_full 28.24
_diffrn_reflns_theta_max 28.24
_diffrn_reflns_theta_min 1.84
_exptl_absorpt_coefficient_mu 0.608
_exptl_absorpt_correction_T_max 0.9306
_exptl_absorpt_correction_T_min 0.8579
_exptl_absorpt_correction_type multi-scan
_exptl_absorpt_process_details 'SADABS, Bruker (2000)'
_exptl_crystal_colour red
_exptl_crystal_density_diffrn 1.144
_exptl_crystal_density_method 'not measured'
_exptl_crystal_description needle
_exptl_crystal_F_000 1472
_exptl_crystal_size_max 0.26
_exptl_crystal_size_mid 0.20
_exptl_crystal_size_min 0.12
_refine_diff_density_max 0.508
_refine_diff_density_min -0.360
_refine_diff_density_rms 0.109
_refine_ls_extinction_method none
_refine_ls_goodness_of_fit_ref 0.750
_refine_ls_hydrogen_treatment mixed
_refine_ls_matrix_type full
_refine_ls_number_parameters 174
_refine_ls_number_reflns 4691
_refine_ls_number_restraints 0
_refine_ls_restrained_S_all 0.750
_refine_ls_R_factor_all 0.0526
_refine_ls_R_factor_gt 0.0375
_refine_ls_shift/su_max 0.339
_refine_ls_shift/su_mean 0.005
_refine_ls_structure_factor_coef Fsqd
_refine_ls_weighting_details 'calc w=1/[\s^2^(Fo^2^)+(0.1029P)^2^+14.2611P] where P=(Fo^2^+2Fc^2^)/3'
_refine_ls_weighting_scheme calc
_refine_ls_wR_factor_gt 0.1040
_refine_ls_wR_factor_ref 0.1276
_reflns_number_gt 3809
_reflns_number_total 4691
_reflns_threshold_expression >2sigma(I)
_cod_data_source_file om900070k_si_008.cif
_cod_data_source_block 5
_cod_depositor_comments
;
The following automatic conversions were performed:

'_symmetry_cell_setting' value 'Monoclinic' changed to 'monoclinic'
according to /home/saulius/struct/CIF-dictionaries/cif_core.dic
dictionary named 'cif_core.dic' version 2.4.2 from 2011-04-26.

Automatic conversion script
Id: cif_fix_values 1715 2011-07-08 13:25:40Z adriana 
;
_cod_original_cell_volume 3942(5)
_cod_original_sg_symbol_H-M C2/c
_cod_database_code 4069188

loop_
_symmetry_equiv_pos_as_xyz
'x, y, z'
'-x, y, -z+1/2'
'x+1/2, y+1/2, z'
'-x+1/2, y+1/2, -z+1/2'
'-x, -y, -z'
'x, -y, z-1/2'
'-x+1/2, -y+1/2, -z'
'x+1/2, -y+1/2, z-1/2'

loop_
_atom_site_label
_atom_site_type_symbol
_atom_site_fract_x
_atom_site_fract_y
_atom_site_fract_z
_atom_site_U_iso_or_equiv
_atom_site_adp_type
_atom_site_occupancy
_atom_site_symmetry_multiplicity
_atom_site_calc_flag
_atom_site_refinement_flags
Ti1 Ti 0.302510(16) 0.33341(4) 0.015801(19) 0.01592(12) Uani 1 1 d .
Si1 Si 0.18954(3) 0.35546(7) 0.12739(3) 0.02077(15) Uani 1 1 d .
Si2 Si 0.41224(3) 0.14269(7) 0.10050(3) 0.02465(16) Uani 1 1 d .
Si3 Si 0.39671(3) 0.45716(7) 0.13287(3) 0.02532(16) Uani 1 1 d .
N1 N 0.22292(8) 0.32092(19) 0.04845(9) 0.0175(3) Uani 1 1 d .
N3 N 0.37284(8) 0.3052(2) 0.08255(10) 0.0207(4) Uani 1 1 d .
N2 N 0.31140(9) 0.5012(2) -0.04032(11) 0.0256(4) Uani 1 1 d .
C2 C 0.17611(11) 0.5557(3) 0.13728(13) 0.0298(5) Uani 1 1 d .
H2A H 0.1991 0.6078 0.1048 0.045 Uiso 1 1 calc R
H2B H 0.1884 0.5850 0.1838 0.045 Uiso 1 1 calc R
H2C H 0.1340 0.5761 0.1283 0.045 Uiso 1 1 calc R
C9 C 0.49608(12) 0.1724(3) 0.11368(18) 0.0437(7) Uani 1 1 d .
H9A H 0.5104 0.2216 0.0739 0.066 Uiso 1 1 calc R
H9B H 0.5161 0.0807 0.1192 0.066 Uiso 1 1 calc R
H9C H 0.5045 0.2301 0.1546 0.066 Uiso 1 1 calc R
C11 C 0.40355(13) 0.0069(3) 0.02822(15) 0.0377(6) Uani 1 1 d .
H11A H 0.3615 -0.0111 0.0174 0.057 Uiso 1 1 calc R
H11B H 0.4232 -0.0817 0.0425 0.057 Uiso 1 1 calc R
H11C H 0.4216 0.0441 -0.0122 0.057 Uiso 1 1 calc R
C5 C 0.36765(12) 0.5774(3) -0.05128(15) 0.0342(6) Uani 1 1 d .
H5A H 0.3717 0.5905 -0.1003 0.051 Uiso 1 1 calc R
H5B H 0.4011 0.5218 -0.0319 0.051 Uiso 1 1 calc R
H5C H 0.3672 0.6702 -0.0288 0.051 Uiso 1 1 calc R
C10 C 0.38674(15) 0.0493(3) 0.18052(15) 0.0422(7) Uani 1 1 d .
H10A H 0.3978 0.1068 0.2208 0.063 Uiso 1 1 calc R
H10B H 0.4057 -0.0438 0.1850 0.063 Uiso 1 1 calc R
H10C H 0.3437 0.0374 0.1765 0.063 Uiso 1 1 calc R
C6 C 0.33827(12) 0.6042(3) 0.12818(15) 0.0353(6) Uani 1 1 d .
H6A H 0.3278 0.6271 0.0803 0.053 Uiso 1 1 calc R
H6B H 0.3542 0.6889 0.1516 0.053 Uiso 1 1 calc R
H6C H 0.3030 0.5719 0.1502 0.053 Uiso 1 1 calc R
C7 C 0.41036(13) 0.4145(4) 0.22840(14) 0.0404(7) Uani 1 1 d .
H7A H 0.3744 0.3740 0.2458 0.061 Uiso 1 1 calc R
H7B H 0.4208 0.5016 0.2534 0.061 Uiso 1 1 calc R
H7C H 0.4428 0.3461 0.2345 0.061 Uiso 1 1 calc R
C1 C 0.23827(13) 0.2875(4) 0.20322(13) 0.0391(6) Uani 1 1 d .
H1A H 0.2407 0.1840 0.2011 0.059 Uiso 1 1 calc R
H1B H 0.2211 0.3158 0.2458 0.059 Uiso 1 1 calc R
H1C H 0.2780 0.3281 0.2016 0.059 Uiso 1 1 calc R
C8 C 0.46871(12) 0.5398(3) 0.10440(17) 0.0425(7) Uani 1 1 d .
H8A H 0.5019 0.4765 0.1168 0.064 Uiso 1 1 calc R
H8B H 0.4752 0.6315 0.1270 0.064 Uiso 1 1 calc R
H8C H 0.4658 0.5534 0.0549 0.064 Uiso 1 1 calc R
C3 C 0.11491(12) 0.2619(3) 0.13243(15) 0.0357(6) Uani 1 1 d .
H3A H 0.0921 0.2714 0.0887 0.054 Uiso 1 1 calc R
H3B H 0.0929 0.3052 0.1686 0.054 Uiso 1 1 calc R
H3C H 0.1215 0.1612 0.1426 0.054 Uiso 1 1 calc R
C4 C 0.26116(14) 0.5724(4) -0.0784(2) 0.0638(12) Uani 1 1 d .
H4A H 0.2548 0.6660 -0.0585 0.096 Uiso 1 1 calc R
H4B H 0.2254 0.5150 -0.0756 0.096 Uiso 1 1 calc R
H4C H 0.2702 0.5832 -0.1263 0.096 Uiso 1 1 calc R

loop_
_atom_site_aniso_label
_atom_site_aniso_U_11
_atom_site_aniso_U_22
_atom_site_aniso_U_33
_atom_site_aniso_U_23
_atom_site_aniso_U_13
_atom_site_aniso_U_12
Ti1 0.01390(19) 0.01869(19) 0.01507(19) 0.00014(13) 0.00000(13) -0.00148(13)
Si1 0.0203(3) 0.0256(3) 0.0168(3) -0.0002(2) 0.0047(2) -0.0011(2)
Si2 0.0220(3) 0.0297(3) 0.0218(3) -0.0020(2) -0.0028(2) 0.0055(2)
Si3 0.0186(3) 0.0310(3) 0.0260(3) -0.0085(3) -0.0023(2) -0.0015(2)
N1 0.0164(8) 0.0204(8) 0.0159(8) -0.0003(7) 0.0015(7) -0.0015(6)
N3 0.0173(8) 0.0257(9) 0.0187(9) -0.0030(7) -0.0016(7) -0.0006(7)
N2 0.0232(9) 0.0238(9) 0.0296(10) 0.0079(8) -0.0007(8) -0.0035(8)
C2 0.0301(12) 0.0302(12) 0.0295(12) -0.0072(10) 0.0054(10) 0.0014(9)
C9 0.0222(13) 0.0524(17) 0.0558(19) -0.0122(14) -0.0050(12) 0.0107(11)
C11 0.0435(15) 0.0327(13) 0.0359(14) -0.0079(11) -0.0061(12) 0.0122(12)
C5 0.0317(13) 0.0326(13) 0.0384(14) 0.0054(11) 0.0044(11) -0.0081(10)
C10 0.0518(17) 0.0425(16) 0.0320(14) 0.0083(12) 0.0011(12) 0.0073(13)
C6 0.0327(13) 0.0299(13) 0.0433(15) -0.0116(12) 0.0020(11) 0.0016(10)
C7 0.0369(14) 0.0555(18) 0.0276(13) -0.0129(13) -0.0081(11) 0.0013(13)
C1 0.0406(15) 0.0555(17) 0.0210(12) 0.0062(12) 0.0011(11) 0.0054(13)
C8 0.0256(13) 0.0505(17) 0.0510(18) -0.0077(14) -0.0005(12) -0.0124(12)
C3 0.0282(12) 0.0402(14) 0.0404(14) -0.0012(12) 0.0157(11) -0.0073(11)
C4 0.0317(16) 0.068(2) 0.090(3) 0.053(2) -0.0121(16) -0.0075(15)

loop_
_atom_type_symbol
_atom_type_description
_atom_type_scat_dispersion_real
_atom_type_scat_dispersion_imag
_atom_type_scat_source
C C 0.0033 0.0016 'International Tables Vol C Tables 4.2.6.8 and 6.1.1.4'
H H 0.0000 0.0000 'International Tables Vol C Tables 4.2.6.8 and 6.1.1.4'
N N 0.0061 0.0033 'International Tables Vol C Tables 4.2.6.8 and 6.1.1.4'
Ti Ti 0.2776 0.4457 'International Tables Vol C Tables 4.2.6.8 and 6.1.1.4'
Si Si 0.0817 0.0704 'International Tables Vol C Tables 4.2.6.8 and 6.1.1.4'

loop_
_geom_angle_atom_site_label_1
_geom_angle_atom_site_label_2
_geom_angle_atom_site_label_3
_geom_angle
_geom_angle_site_symmetry_1
_geom_angle_site_symmetry_3
N2 Ti1 N1 111.33(8) . .
N2 Ti1 N1 105.76(10) . 7
N1 Ti1 N1 85.75(8) . 7
N2 Ti1 N3 111.75(9) . .
N1 Ti1 N3 119.15(9) . .
N1 Ti1 N3 120.20(8) 7 .
N2 Ti1 Ti1 115.65(7) . 7
N1 Ti1 Ti1 43.37(6) . 7
N1 Ti1 Ti1 42.38(6) 7 7
N3 Ti1 Ti1 132.50(7) . 7
N1 Si1 C3 112.30(11) . .
N1 Si1 C1 111.04(12) . .
C3 Si1 C1 106.04(14) . .
N1 Si1 C2 110.03(10) . .
C3 Si1 C2 107.56(13) . .
C1 Si1 C2 109.74(13) . .
N3 Si2 C11 113.39(12) . .
N3 Si2 C9 112.15(13) . .
C11 Si2 C9 104.77(13) . .
N3 Si2 C10 112.42(12) . .
C11 Si2 C10 106.13(15) . .
C9 Si2 C10 107.43(16) . .
N3 Si3 C6 111.38(12) . .
N3 Si3 C8 113.25(12) . .
C6 Si3 C8 106.78(15) . .
N3 Si3 C7 113.14(13) . .
C6 Si3 C7 105.59(13) . .
C8 Si3 C7 106.17(14) . .
Si1 N1 Ti1 135.83(10) . .
Si1 N1 Ti1 124.04(10) . 7
Ti1 N1 Ti1 94.26(8) . 7
Si2 N3 Si3 116.12(11) . .
Si2 N3 Ti1 127.06(11) . .
Si3 N3 Ti1 116.74(11) . .
C4 N2 C5 110.2(2) . .
C4 N2 Ti1 123.45(17) . .
C5 N2 Ti1 126.33(16) . .

loop_
_geom_bond_atom_site_label_1
_geom_bond_atom_site_label_2
_geom_bond_distance
_geom_bond_site_symmetry_2
Ti1 N2 1.907(2) .
Ti1 N1 1.914(2) .
Ti1 N1 1.949(2) 7
Ti1 N3 1.980(2) .
Ti1 Ti1 2.8311(18) 7
Si1 N1 1.759(2) .
Si1 C3 1.877(3) .
Si1 C1 1.873(3) .
Si1 C2 1.886(3) .
Si2 N3 1.762(2) .
Si2 C11 1.875(3) .
Si2 C9 1.884(3) .
Si2 C10 1.882(3) .
Si3 N3 1.769(2) .
Si3 C6 1.878(3) .
Si3 C8 1.882(3) .
Si3 C7 1.888(3) .
N1 Ti1 1.949(2) 7
N2 C4 1.455(4) .
N2 C5 1.460(3) .
